data_7127780
loop_
_publ_author_name
'Stenger-Smith, Jenny'
'Chakraborty, Indranil'
'Ouattara, Ramatoulaye'
'Sameera, W. M. C.'
'Rue, Kelly'
'Mascharak, Pradip'

_publ_section_title
;
 CO release from Mn(i)-based photoCORMs with single photons in the
 phototherapeutic region.
;
_journal_issue 9
_journal_name_full 'Chemical communications (Cambridge, England)'
_journal_page_first 1101
_journal_page_last 1104
_journal_paper_doi 10.1039/d0cc07405e
_journal_volume 57
_journal_year 2021
_chemical_formula_moiety 'C25.823 H18 Br1.177 Mn N4 O2.823 S'
_chemical_formula_sum 'C25.75 H18 Br1.25 Cl0.25 Mn N4 O2.75 S'
_chemical_formula_weight 623.19
_chemical_properties_physical Light-sensitive
_space_group_crystal_system monoclinic
_space_group_IT_number 14
_space_group_name_Hall '-P 2ybc'
_space_group_name_H-M_alt 'P 1 21/c 1'
_atom_sites_solution_hydrogens geom
_atom_sites_solution_primary dual
_atom_sites_solution_secondary difmap
_audit_creation_date 2020-08-27
_audit_creation_method
;
Olex2 1.3-dev
(compiled 2020.07.31 svn.rc2a77460 for OlexSys, GUI svn.r5830)
;
_audit_update_record
;
2020-09-01 deposited with the CCDC.	2021-01-05 downloaded from the CCDC.
;
_cell_angle_alpha 90
_cell_angle_beta 99.760(3)
_cell_angle_gamma 90
_cell_formula_units_Z 4
_cell_length_a 13.6697(17)
_cell_length_b 22.226(3)
_cell_length_c 8.0170(10)
_cell_measurement_reflns_used 9613
_cell_measurement_temperature 150
_cell_measurement_theta_max 25.04
_cell_measurement_theta_min 2.74
_cell_volume 2400.5(5)
_computing_cell_refinement 'Bruker SAINT'
_computing_data_collection 'Bruker APEX2'
_computing_data_reduction 'Bruker SAINT'
_computing_molecular_graphics 'Olex2 1.3-dev (Dolomanov et al., 2009)'
_computing_publication_material 'Olex2 1.3-dev (Dolomanov et al., 2009)'
_computing_structure_refinement 'SHELXL 2018/3 (Sheldrick, 2015)'
_computing_structure_solution 'SHELXT 2018/2 (Sheldrick, 2018)'
_diffrn_ambient_temperature 150
_diffrn_measured_fraction_theta_full 0.997
_diffrn_measured_fraction_theta_max 0.997
_diffrn_measurement_device_type 'Bruker D8 Quest PHOTON 100'
_diffrn_measurement_method \w-scan
_diffrn_radiation_type MoK\a
_diffrn_radiation_wavelength 0.71073
_diffrn_reflns_av_R_equivalents 0.2041
_diffrn_reflns_av_unetI/netI 0.1456
_diffrn_reflns_Laue_measured_fraction_full 0.997
_diffrn_reflns_Laue_measured_fraction_max 0.997
_diffrn_reflns_limit_h_max 16
_diffrn_reflns_limit_h_min -16
_diffrn_reflns_limit_k_max 26
_diffrn_reflns_limit_k_min -26
_diffrn_reflns_limit_l_max 9
_diffrn_reflns_limit_l_min -9
_diffrn_reflns_number 29772
_diffrn_reflns_point_group_measured_fraction_full 0.997
_diffrn_reflns_point_group_measured_fraction_max 0.997
_diffrn_reflns_theta_full 25.067
_diffrn_reflns_theta_max 25.067
_diffrn_reflns_theta_min 2.736
_exptl_absorpt_coefficient_mu 2.782
_exptl_absorpt_correction_T_max 0.7452
_exptl_absorpt_correction_T_min 0.6148
_exptl_absorpt_correction_type multi-scan
_exptl_absorpt_process_details SADABS
_exptl_crystal_colour red
_exptl_crystal_density_diffrn 1.724
_exptl_crystal_description plate
_exptl_crystal_F_000 1246
_exptl_crystal_size_max 0.161
_exptl_crystal_size_mid 0.068
_exptl_crystal_size_min 0.01
_refine_diff_density_max 0.675
_refine_diff_density_min -1.276
_refine_diff_density_rms 0.169
_refine_ls_extinction_method none
_refine_ls_goodness_of_fit_ref 1.043
_refine_ls_hydrogen_treatment constr
_refine_ls_matrix_type full
_refine_ls_number_parameters 337
_refine_ls_number_reflns 4252
_refine_ls_number_restraints 328
_refine_ls_restrained_S_all 1.007
_refine_ls_R_factor_all 0.1786
_refine_ls_R_factor_gt 0.1002
_refine_ls_shift/su_max 0.001
_refine_ls_shift/su_mean 0.000
_refine_ls_structure_factor_coef Fsqd
_refine_ls_weighting_details 'w=1/[\s^2^(Fo^2^)+(0.0274P)^2^+44.8856P] where P=(Fo^2^+2Fc^2^)/3'
_refine_ls_weighting_scheme calc
_refine_ls_wR_factor_gt 0.1639
_refine_ls_wR_factor_ref 0.1929
_reflns_Friedel_coverage 0.000
_reflns_number_gt 2538
_reflns_number_total 4252
_reflns_threshold_expression 'I > 2\s(I)'
_cod_data_source_file d0cc07405e2.cif
_cod_data_source_block kr076
_cod_depositor_comments
;
The following automatic conversions were performed:

data item '_atom_sites_solution_secondary' value 'diffmap' was
changed to 'difmap'.

Automatic conversion script
Id: cif_fix_values 7556 2019-12-06 15:28:31Z antanas 

 Adding full bibliography for 7127779--7127780.cif.
;
_cod_database_code 7127780
_shelx_shelxl_version_number 2018/3
_shelx_space_group_comment
;
The symmetry employed for this shelxl refinement is uniquely defined
by the following loop, which should always be used as a source of
symmetry information in preference to the above space-group names.
They are only intended as comments.
;
_shelx_estimated_absorpt_t_max 0.973
_shelx_estimated_absorpt_t_min 0.663
_olex2_refinement_description
;
1. Fixed Uiso
 At 1.2 times of:
  All C(H) groups
 At 1.5 times of:
  All C(H,H,H) groups
2. Uiso/Uaniso restraints and constraints
Uanis(C00L) \\sim Ueq, Uanis(C009) \\sim Ueq: with sigma of 0.005 and sigma for
terminal atoms of 0.02
3. Rigid body (RIGU) restrains
 All non-hydrogen atoms
 with sigma for 1-2 distances of 0.001 and sigma for 1-3 distances of 0.001
4. Others
 Sof(Br1)=1-FVAR(1)
 Sof(O1)=Sof(C2)=FVAR(1)
5.a Aromatic/amide H refined with riding coordinates:
 C00C(H00C), C00E(H00E), C00F(H00F), C00G(H00G), C00H(H00H), C00J(H00J),
 C00P(H00P), C00R(H00R), C00U(H00U), C00W(H00W), C00X(H00X), C00Z(H00Z)
5.b Idealised Me refined as rotating group:
 C00V(H00A,H00B,H00D), C00Y(H00I,H00K,H00L)
;
_olex2_submission_special_instructions 'No special instructions were received'

loop_
_space_group_symop_operation_xyz
'x, y, z'
'-x, y+1/2, -z+1/2'
'-x, -y, -z'
'x, -y-1/2, z-1/2'

loop_
_atom_site_label
_atom_site_type_symbol
_atom_site_fract_x
_atom_site_fract_y
_atom_site_fract_z
_atom_site_U_iso_or_equiv
_atom_site_adp_type
_atom_site_occupancy
_atom_site_site_symmetry_order
_atom_site_calc_flag
_atom_site_refinement_flags_posn
_atom_site_refinement_flags_adp
_atom_site_refinement_flags_occupancy
_atom_site_disorder_assembly
_atom_site_disorder_group
Br01 Br 0.31572(9) 0.45965(6) 0.43898(14) 0.0304(4) Uani 1 1 d . . . . .
Mn02 Mn 0.18821(10) 0.53701(7) 0.32316(17) 0.0124(4) Uani 1 1 d . . . . .
S003 S 0.4946(2) 0.65254(13) 0.6060(3) 0.0197(6) Uani 1 1 d . . . . .
N005 N 0.2672(6) 0.5454(4) 0.1322(9) 0.0120(14) Uani 1 1 d . . . . .
O006 O 0.0537(6) 0.4432(3) 0.1577(10) 0.032(2) Uani 1 1 d . . . . .
O007 O 0.0971(5) 0.5090(4) 0.6218(9) 0.033(2) Uani 1 1 d . . . . .
N008 N 0.2919(6) 0.6019(3) 0.4209(10) 0.0115(14) Uani 1 1 d . . . . .
C009 C 0.3539(7) 0.5752(4) 0.1752(12) 0.0109(16) Uani 1 1 d . U . . .
N00A N 0.5761(6) 0.6172(4) 0.0120(10) 0.0157(16) Uani 1 1 d . . . . .
N00B N 0.8873(6) 0.7773(4) -0.0107(11) 0.0198(17) Uani 1 1 d . . . . .
C00C C 0.3194(8) 0.5178(4) -0.1275(12) 0.018(2) Uani 1 1 d . . . . .
H00C H 0.306211 0.496817 -0.232176 0.022 Uiso 1 1 calc R U . . .
C00D C 0.4263(7) 0.5782(4) 0.0705(12) 0.0117(17) Uani 1 1 d . . . . .
C00E C 0.4059(7) 0.5472(4) -0.0832(11) 0.0152(19) Uani 1 1 d . . . . .
H00E H 0.453404 0.546917 -0.156973 0.018 Uiso 1 1 calc R U . . .
C00F C 0.6494(7) 0.7179(4) 0.0746(12) 0.0144(18) Uani 1 1 d . . . . .
H00F H 0.593842 0.731618 0.120844 0.017 Uiso 1 1 calc R U . . .
C00G C 0.2490(8) 0.5180(4) -0.0199(12) 0.0166(19) Uani 1 1 d . . . . .
H00G H 0.187078 0.498373 -0.054575 0.020 Uiso 1 1 calc R U . . .
C00H C 0.8152(8) 0.6783(4) -0.0464(12) 0.0150(19) Uani 1 1 d . . . . .
H00H H 0.873940 0.663530 -0.080749 0.018 Uiso 1 1 calc R U . . .
C00I C 0.1064(8) 0.4793(4) 0.2217(12) 0.0151(19) Uani 1 1 d . . . . .
C00J C 0.5274(7) 0.6417(4) 0.2868(12) 0.0134(18) Uani 1 1 d . . . . .
H00J H 0.585601 0.664598 0.324880 0.016 Uiso 1 1 calc R U . . .
C00K C 0.4608(7) 0.6354(4) 0.3901(12) 0.0134(18) Uani 1 1 d . . . . .
C00L C 0.5147(7) 0.6151(4) 0.1192(12) 0.0121(16) Uani 1 1 d . U . . .
C00M C 0.3683(7) 0.6048(4) 0.3386(12) 0.0112(17) Uani 1 1 d . . . . .
C00N C 0.2920(8) 0.6379(4) 0.5685(12) 0.0153(18) Uani 1 1 d . . . . .
C00O C 0.6528(7) 0.6578(4) 0.0217(11) 0.0131(17) Uani 1 1 d . . . . .
C00P C 0.7256(7) 0.7574(4) 0.0602(12) 0.0135(18) Uani 1 1 d . . . . .
H00P H 0.719908 0.798191 0.092178 0.016 Uiso 1 1 calc R U . . .
C00Q C 0.1323(7) 0.5229(5) 0.5088(12) 0.018(2) Uani 1 1 d . . . . .
C00R C 0.7373(7) 0.6401(5) -0.0433(12) 0.0165(19) Uani 1 1 d . . . . .
H00R H 0.740488 0.600481 -0.086469 0.020 Uiso 1 1 calc R U . . .
C00S C 0.8104(7) 0.7390(4) 0.0003(12) 0.0141(18) Uani 1 1 d . . . . .
C00T C 0.3777(8) 0.6650(4) 0.6568(12) 0.0144(18) Uani 1 1 d . . . . .
C00U C 0.2024(8) 0.6488(5) 0.6238(13) 0.021(2) Uani 1 1 d . . . . .
H00U H 0.142653 0.633178 0.561135 0.025 Uiso 1 1 calc R U . . .
C00V C 0.9733(8) 0.7557(5) -0.0749(14) 0.022(2) Uani 1 1 d . . . . .
H00A H 1.000481 0.720471 -0.009679 0.033 Uiso 1 1 calc R U . . .
H00B H 1.023697 0.787515 -0.064423 0.033 Uiso 1 1 calc R U . . .
H00D H 0.954155 0.744611 -0.194265 0.033 Uiso 1 1 calc R U . . .
C00W C 0.3732(9) 0.6998(5) 0.8026(13) 0.024(2) Uani 1 1 d . . . . .
H00W H 0.431612 0.717776 0.863446 0.029 Uiso 1 1 calc R U . . .
C00X C 0.1990(9) 0.6822(5) 0.7685(14) 0.032(3) Uani 1 1 d . . . . .
H00X H 0.137714 0.687461 0.807442 0.038 Uiso 1 1 calc R U . . .
C00Y C 0.8697(9) 0.8425(5) -0.0223(16) 0.031(3) Uani 1 1 d . . . . .
H00I H 0.826669 0.851874 -0.129846 0.047 Uiso 1 1 calc R U . . .
H00K H 0.933121 0.863551 -0.016614 0.047 Uiso 1 1 calc R U . . .
H00L H 0.837397 0.855512 0.071801 0.047 Uiso 1 1 calc R U . . .
C00Z C 0.2838(9) 0.7075(5) 0.8556(14) 0.034(3) Uani 1 1 d . . . . .
H00Z H 0.280600 0.730764 0.954029 0.041 Uiso 1 1 calc R U . . .
O1 O 0.0331(13) 0.6240(6) 0.1877(18) 0.040(4) Uani 0.823(9) 1 d . . P A 1
C2 C 0.0941(12) 0.5916(8) 0.241(2) 0.016(2) Uani 0.823(9) 1 d . . P A 1
Br1 Br 0.0836(9) 0.6202(6) 0.1915(13) 0.037(4) Uani 0.177(9) 1 d . . P A 2

loop_
_atom_site_aniso_label
_atom_site_aniso_U_11
_atom_site_aniso_U_22
_atom_site_aniso_U_33
_atom_site_aniso_U_23
_atom_site_aniso_U_13
_atom_site_aniso_U_12
Br01 0.0342(7) 0.0309(7) 0.0267(6) -0.0010(6) 0.0066(5) 0.0010(6)
Mn02 0.0108(8) 0.0140(8) 0.0119(8) -0.0030(7) 0.0009(6) -0.0007(7)
S003 0.0213(15) 0.0267(16) 0.0108(13) -0.0002(11) 0.0018(11) -0.0077(13)
N005 0.013(2) 0.010(3) 0.011(2) 0.003(2) -0.002(2) 0.002(2)
O006 0.028(4) 0.033(4) 0.037(4) -0.022(3) 0.009(3) -0.010(3)
O007 0.016(4) 0.066(6) 0.015(3) -0.002(3) 0.002(3) -0.012(4)
N008 0.015(2) 0.009(3) 0.010(2) 0.003(2) -0.0001(19) 0.003(2)
C009 0.012(2) 0.008(3) 0.011(2) 0.004(2) -0.0016(18) 0.003(2)
N00A 0.017(3) 0.018(3) 0.012(3) 0.004(3) 0.000(2) 0.002(2)
N00B 0.017(3) 0.018(3) 0.024(5) 0.001(3) 0.002(3) -0.003(2)
C00C 0.025(4) 0.017(5) 0.011(3) -0.001(3) -0.001(3) -0.002(3)
C00D 0.014(2) 0.010(4) 0.010(3) 0.003(2) -0.001(2) 0.003(2)
C00E 0.023(3) 0.011(4) 0.011(3) 0.002(3) 0.000(2) 0.001(3)
C00F 0.017(3) 0.017(3) 0.010(5) 0.001(3) 0.004(3) 0.004(2)
C00G 0.023(4) 0.013(5) 0.013(3) 0.001(3) -0.001(2) -0.002(3)
C00H 0.018(3) 0.012(3) 0.017(5) 0.002(3) 0.005(3) 0.003(2)
C00I 0.019(4) 0.018(3) 0.010(4) -0.004(3) 0.007(3) -0.002(3)
C00J 0.016(3) 0.012(4) 0.011(3) 0.004(3) 0.000(2) -0.001(3)
C00K 0.017(3) 0.012(4) 0.011(3) 0.004(3) 0.000(2) -0.001(3)
C00L 0.014(2) 0.010(3) 0.011(2) 0.004(2) -0.0017(19) 0.003(2)
C00M 0.014(3) 0.007(4) 0.011(2) 0.004(2) 0.000(2) 0.002(2)
C00N 0.024(3) 0.010(4) 0.012(3) 0.001(3) 0.004(2) -0.001(3)
C00O 0.017(3) 0.017(3) 0.005(4) 0.001(3) 0.002(3) 0.002(2)
C00P 0.015(3) 0.014(3) 0.011(5) 0.003(3) -0.001(3) 0.005(2)
C00Q 0.009(4) 0.033(5) 0.011(3) -0.008(3) -0.001(3) -0.006(4)
C00R 0.022(3) 0.012(3) 0.017(5) -0.001(4) 0.009(3) 0.000(2)
C00S 0.013(3) 0.012(3) 0.016(5) 0.000(3) 0.000(3) 0.002(2)
C00T 0.026(3) 0.007(4) 0.010(3) 0.006(3) 0.002(2) -0.003(3)
C00U 0.026(3) 0.022(5) 0.017(4) -0.006(4) 0.007(3) -0.001(3)
C00V 0.015(4) 0.024(5) 0.028(6) 0.003(5) 0.003(4) -0.003(4)
C00W 0.037(4) 0.019(5) 0.015(4) -0.003(3) -0.002(3) 0.003(4)
C00X 0.035(4) 0.038(6) 0.022(4) -0.014(4) 0.003(3) 0.009(4)
C00Y 0.037(7) 0.017(3) 0.045(7) 0.001(4) 0.021(6) -0.003(3)
C00Z 0.042(4) 0.040(7) 0.020(5) -0.015(4) 0.002(3) 0.003(4)
O1 0.033(5) 0.040(6) 0.042(7) -0.005(5) -0.005(6) 0.010(6)
C2 0.015(3) 0.019(4) 0.014(5) -0.010(4) 0.000(3) -0.007(4)
Br1 0.033(7) 0.046(6) 0.031(5) -0.007(4) 0.000(5) 0.005(4)

loop_
_atom_type_symbol
_atom_type_description
_atom_type_scat_dispersion_real
_atom_type_scat_dispersion_imag
_atom_type_scat_source
C C 0.0033 0.0016 'International Tables Vol C Tables 4.2.6.8 and 6.1.1.4'
H H 0.0000 0.0000 'International Tables Vol C Tables 4.2.6.8 and 6.1.1.4'
Br Br -0.2901 2.4595 'International Tables Vol C Tables 4.2.6.8 and 6.1.1.4'
Mn Mn 0.3368 0.7283 'International Tables Vol C Tables 4.2.6.8 and 6.1.1.4'
N N 0.0061 0.0033 'International Tables Vol C Tables 4.2.6.8 and 6.1.1.4'
O O 0.0106 0.0060 'International Tables Vol C Tables 4.2.6.8 and 6.1.1.4'
S S 0.1246 0.1234 'International Tables Vol C Tables 4.2.6.8 and 6.1.1.4'
Cl Cl 0.1484 0.1585 'International Tables Vol C Tables 4.2.6.8 and 6.1.1.4'

loop_
_geom_angle_atom_site_label_1
_geom_angle_atom_site_label_2
_geom_angle_atom_site_label_3
_geom_angle
_geom_angle_site_symmetry_1
_geom_angle_site_symmetry_3
_geom_angle_publ_flag
N005 Mn02 Br01 85.2(2) . . ?
N005 Mn02 N008 78.7(3) . . ?
N005 Mn02 Br1 87.3(4) . . ?
N008 Mn02 Br01 87.1(2) . . ?
N008 Mn02 Br1 87.1(4) . . ?
C00I Mn02 Br01 91.0(3) . . ?
C00I Mn02 N005 95.4(4) . . ?
C00I Mn02 N008 173.9(4) . . ?
C00I Mn02 C00Q 86.1(4) . . ?
C00I Mn02 C2 88.0(5) . . ?
C00I Mn02 Br1 94.1(4) . . ?
C00Q Mn02 Br01 86.6(3) . . ?
C00Q Mn02 N005 171.8(4) . . ?
C00Q Mn02 N008 99.5(4) . . ?
C00Q Mn02 Br1 100.7(5) . . ?
C2 Mn02 Br01 178.7(5) . . ?
C2 Mn02 N005 95.6(5) . . ?
C2 Mn02 N008 94.0(5) . . ?
C2 Mn02 C00Q 92.5(6) . . ?
Br1 Mn02 Br01 171.3(4) . . ?
C00T S003 C00K 99.6(5) . . ?
C009 N005 Mn02 114.2(6) . . ?
C00G N005 Mn02 127.0(7) . . ?
C00G N005 C009 118.1(8) . . ?
C00M N008 Mn02 112.9(6) . . ?
C00M N008 C00N 119.6(8) . . ?
C00N N008 Mn02 127.3(6) . . ?
N005 C009 C00D 123.3(9) . . ?
N005 C009 C00M 115.6(8) . . ?
C00D C009 C00M 121.1(9) . . ?
C00L N00A C00O 124.0(9) . . ?
C00S N00B C00V 119.9(8) . . ?
C00S N00B C00Y 119.9(9) . . ?
C00V N00B C00Y 116.1(8) . . ?
C00E C00C C00G 120.2(9) . . ?
C009 C00D C00L 120.3(8) . . ?
C00E C00D C009 116.5(9) . . ?
C00E C00D C00L 123.1(9) . . ?
C00C C00E C00D 120.6(10) . . ?
C00P C00F C00O 120.9(9) . . ?
N005 C00G C00C 121.2(9) . . ?
C00R C00H C00S 121.3(10) . . ?
O006 C00I Mn02 179.1(9) . . ?
C00K C00J C00L 122.9(9) . . ?
C00J C00K S003 119.6(8) . . ?
C00J C00K C00M 122.1(9) . . ?
C00M C00K S003 117.3(7) . . ?
N00A C00L C00D 116.3(9) . . ?
N00A C00L C00J 127.4(9) . . ?
C00J C00L C00D 116.2(8) . . ?
N008 C00M C009 115.4(8) . . ?
N008 C00M C00K 127.6(9) . . ?
C00K C00M C009 117.0(9) . . ?
C00T C00N N008 122.9(9) . . ?
C00U C00N N008 119.0(9) . . ?
C00U C00N C00T 118.0(9) . . ?
N00A C00O C00F 125.2(9) . . ?
N00A C00O C00R 117.6(9) . . ?
C00R C00O C00F 116.8(9) . . ?
C00F C00P C00S 121.8(9) . . ?
O007 C00Q Mn02 174.1(10) . . ?
C00H C00R C00O 121.8(9) . . ?
N00B C00S C00H 120.6(9) . . ?
N00B C00S C00P 122.3(9) . . ?
C00P C00S C00H 117.0(9) . . ?
C00N C00T S003 122.5(8) . . ?
C00N C00T C00W 120.3(10) . . ?
C00W C00T S003 117.0(8) . . ?
C00X C00U C00N 121.1(11) . . ?
C00Z C00W C00T 119.4(11) . . ?
C00Z C00X C00U 120.2(11) . . ?
C00X C00Z C00W 120.8(11) . . ?
O1 C2 Mn02 177.4(14) . . ?

loop_
_geom_bond_atom_site_label_1
_geom_bond_atom_site_label_2
_geom_bond_distance
_geom_bond_site_symmetry_2
_geom_bond_publ_flag
Br01 Mn02 2.5116(19) . ?
Mn02 N005 2.025(8) . ?
Mn02 N008 2.080(8) . ?
Mn02 C00I 1.803(10) . ?
Mn02 C00Q 1.812(10) . ?
Mn02 C2 1.81(2) . ?
Mn02 Br1 2.463(11) . ?
S003 C00K 1.756(9) . ?
S003 C00T 1.737(11) . ?
N005 C009 1.350(12) . ?
N005 C00G 1.348(12) . ?
O006 C00I 1.141(11) . ?
O007 C00Q 1.138(11) . ?
N008 C00M 1.328(12) . ?
N008 C00N 1.428(12) . ?
C009 C00D 1.404(13) . ?
C009 C00M 1.450(13) . ?
N00A C00L 1.300(12) . ?
N00A C00O 1.375(13) . ?
N00B C00S 1.368(13) . ?
N00B C00V 1.442(13) . ?
N00B C00Y 1.469(13) . ?
C00C C00E 1.344(14) . ?
C00C C00G 1.398(14) . ?
C00D C00E 1.398(13) . ?
C00D C00L 1.456(13) . ?
C00F C00O 1.405(13) . ?
C00F C00P 1.382(13) . ?
C00H C00R 1.365(14) . ?
C00H C00S 1.404(13) . ?
C00J C00K 1.338(13) . ?
C00J C00L 1.452(13) . ?
C00K C00M 1.434(13) . ?
C00N C00T 1.399(14) . ?
C00N C00U 1.392(14) . ?
C00O C00R 1.402(13) . ?
C00P C00S 1.389(13) . ?
C00T C00W 1.412(14) . ?
C00U C00X 1.384(14) . ?
C00W C00Z 1.371(16) . ?
C00X C00Z 1.369(16) . ?
O1 C2 1.13(3) . ?
